data_4307217
loop_
_publ_author_name
'Andrea F. Armstrong'
'John F. Valliant'

_publ_contact_author_address
;Departments of Chemistry and Medical Physics &
  Applied Radiation Sciences
  McMaster University
  1280 Main Street West
  Hamilton, ON, Canada, L8S 4M1
;
_publ_contact_author_email valliant@mcmaster.ca
_publ_contact_author_fax 1-905-522-2509
_publ_contact_author_name 'John F. Valliant'
_publ_contact_author_phone 1-905-525-9140-22840
_publ_section_title
;
Microwave-Assisted Synthesis of Tricarbonyl Rhenacarboranes: Steric and
Electronic Effects on the 1,2 \\rightarrow 1,7 Carborane Cage Isomerization
;
_journal_name_full 'Inorganic Chemistry'
_journal_page_first 2148
_journal_page_last 2158
_journal_paper_doi 10.1021/ic0617543
_journal_volume 46
_journal_year 2007
_chemical_formula_moiety 'C9 H20 B10 N, C F3 O3 S'
_chemical_formula_sum 'C10 H20 B10 F3 N O3 S'
_chemical_formula_weight 399.43
_chemical_name_systematic
; 
 ? 
;
_space_group_IT_number 4
_symmetry_cell_setting monoclinic
_symmetry_space_group_name_Hall 'P 2yb'
_symmetry_space_group_name_H-M 'P 1 21 1'
_atom_sites_solution_hydrogens geom
_atom_sites_solution_primary direct
_atom_sites_solution_secondary difmap
_audit_creation_method SHELXL-97
_cell_angle_alpha 90.00
_cell_angle_beta 95.531(5)
_cell_angle_gamma 90.00
_cell_formula_units_Z 2
_cell_length_a 6.8158(6)
_cell_length_b 10.9599(9)
_cell_length_c 12.8039(10)
_cell_measurement_reflns_used 3902
_cell_measurement_temperature 173(2)
_cell_measurement_theta_max 68.11
_cell_measurement_theta_min 3.47
_cell_volume 952.00(14)
_computing_cell_refinement 'Bruker SMART'
_computing_data_collection 'Bruker SMART'
_computing_data_reduction 'Bruker SAINT'
_computing_molecular_graphics 'Bruker SHELXTL'
_computing_publication_material 'Bruker SHELXTL'
_computing_structure_refinement 'SHELXL-97 (Sheldrick, 1997)'
_computing_structure_solution 'SHELXS-97 (Sheldrick, 1990)'
_diffrn_ambient_temperature 173(2)
_diffrn_measured_fraction_theta_full 0.949
_diffrn_measured_fraction_theta_max 0.949
_diffrn_measurement_device_type 'CCD area detector'
_diffrn_measurement_method 'phi and omega scans'
_diffrn_radiation_monochromator 'cross-coupled parallel focusing mirrors'
_diffrn_radiation_source 'rotating anode'
_diffrn_radiation_type CuK\a
_diffrn_radiation_wavelength 1.54178
_diffrn_reflns_av_R_equivalents 0.0231
_diffrn_reflns_av_sigmaI/netI 0.0298
_diffrn_reflns_limit_h_max 7
_diffrn_reflns_limit_h_min -8
_diffrn_reflns_limit_k_max 12
_diffrn_reflns_limit_k_min -12
_diffrn_reflns_limit_l_max 14
_diffrn_reflns_limit_l_min -14
_diffrn_reflns_number 5050
_diffrn_reflns_theta_full 68.11
_diffrn_reflns_theta_max 68.11
_diffrn_reflns_theta_min 3.47
_exptl_absorpt_coefficient_mu 1.865
_exptl_absorpt_correction_T_max 0.86
_exptl_absorpt_correction_T_min 0.62
_exptl_absorpt_correction_type multi-scan
_exptl_absorpt_process_details Sadabs
_exptl_crystal_colour colourless
_exptl_crystal_density_diffrn 1.393
_exptl_crystal_density_method 'not measured'
_exptl_crystal_description rod
_exptl_crystal_F_000 408
_exptl_crystal_size_max 0.40
_exptl_crystal_size_mid 0.16
_exptl_crystal_size_min 0.08
_refine_diff_density_max 0.601
_refine_diff_density_min -0.218
_refine_diff_density_rms 0.049
_refine_ls_abs_structure_details 'Flack H D (1983), Acta Cryst. A39, 876-881'
_refine_ls_abs_structure_Flack 0.01(2)
_refine_ls_extinction_method none
_refine_ls_goodness_of_fit_ref 1.019
_refine_ls_hydrogen_treatment mixed
_refine_ls_matrix_type full
_refine_ls_number_parameters 297
_refine_ls_number_reflns 2754
_refine_ls_number_restraints 1
_refine_ls_restrained_S_all 1.018
_refine_ls_R_factor_all 0.0429
_refine_ls_R_factor_gt 0.0417
_refine_ls_shift/su_max 0.001
_refine_ls_shift/su_mean 0.000
_refine_ls_structure_factor_coef Fsqd
_refine_ls_weighting_details 'calc w=1/[\s^2^(Fo^2^)+(0.0758P)^2^+0.4019P] where P=(Fo^2^+2Fc^2^)/3'
_refine_ls_weighting_scheme calc
_refine_ls_wR_factor_gt 0.1121
_refine_ls_wR_factor_ref 0.1138
_reflns_number_gt 2667
_reflns_number_total 2754
_reflns_threshold_expression >2sigma(I)
_cod_data_source_file ic0617543si20060915_122600_1.cif
_cod_data_source_block Compound11
_cod_depositor_comments
;
The following automatic conversions were performed:
'_symmetry_cell_setting' value 'Monoclinic' changed to 'monoclinic'
according to '/home/saulius/struct/CIF-dictionaries/cif_core.dic'
dictionary named 'cif_core.dic' version 2.4.1 from 2010-06-29.

Automatic conversion script
Id: cif_fix_enum 1527 2010-12-29 10:47:43Z saulius 
;
_cod_database_code 4307217

loop_
_symmetry_equiv_pos_as_xyz
'x, y, z'
'-x, y+1/2, -z'

loop_
_atom_site_label
_atom_site_type_symbol
_atom_site_fract_x
_atom_site_fract_y
_atom_site_fract_z
_atom_site_U_iso_or_equiv
_atom_site_adp_type
_atom_site_occupancy
_atom_site_symmetry_multiplicity
_atom_site_calc_flag
_atom_site_refinement_flags
_atom_site_disorder_assembly
_atom_site_disorder_group
S1' S 0.36971(11) 0.63785(7) 0.95229(6) 0.0406(2) Uani 1 1 d . . .
O1' O 0.1644(3) 0.6453(3) 0.9641(2) 0.0647(7) Uani 1 1 d . . .
F1' F 0.3035(4) 0.4959(2) 0.78860(19) 0.0782(8) Uani 1 1 d . . .
N1' N 0.9821(4) 1.0513(2) 0.84153(19) 0.0355(6) Uani 1 1 d . . .
C1' C 0.7169(4) 0.9022(3) 0.7871(2) 0.0346(6) Uani 1 1 d . . .
H1'A H 0.5729 0.9088 0.7908 0.041 Uiso 1 1 calc R . .
H1'B H 0.7729 0.8565 0.8497 0.041 Uiso 1 1 calc R . .
C1 C 0.7546(4) 0.8303(2) 0.6889(2) 0.0272(6) Uani 1 1 d . . .
O2' O 0.4902(4) 0.6194(3) 1.0488(2) 0.0587(7) Uani 1 1 d . . .
F2' F 0.5870(4) 0.4733(3) 0.8720(2) 0.0782(7) Uani 1 1 d . . .
C2' C 0.8040(4) 1.0283(3) 0.7904(2) 0.0323(6) Uani 1 1 d . . .
C2 C 0.6065(4) 0.7132(2) 0.6612(2) 0.0324(6) Uani 1 1 d . . .
H2 H 0.508(5) 0.706(3) 0.715(3) 0.031(8) Uiso 1 1 d . . .
C3' C 0.7005(4) 1.1240(3) 0.7387(2) 0.0389(7) Uani 1 1 d . . .
H3'A H 0.5739 1.1096 0.7030 0.047 Uiso 1 1 calc R . .
O3' O 0.4358(4) 0.7265(2) 0.8821(2) 0.0614(7) Uani 1 1 d . . .
F3' F 0.3274(5) 0.4019(2) 0.9347(2) 0.0830(9) Uani 1 1 d . . .
B3 B 0.5738(4) 0.8408(3) 0.5855(3) 0.0306(7) Uani 1 1 d . . .
H3B H 0.458(5) 0.898(3) 0.598(3) 0.039(9) Uiso 1 1 d . . .
B4 B 0.8157(5) 0.8958(3) 0.5743(3) 0.0310(7) Uani 1 1 d . . .
H4B H 0.842(5) 0.987(3) 0.578(3) 0.034(8) Uiso 1 1 d . . .
C4' C 0.7801(5) 1.2381(3) 0.7392(3) 0.0454(8) Uani 1 1 d . . .
H4'A H 0.7094 1.3031 0.7037 0.055 Uiso 1 1 calc R . .
C5' C 0.9621(6) 1.2586(3) 0.7908(3) 0.0531(9) Uani 1 1 d . . .
H5'A H 1.0197 1.3375 0.7910 0.064 Uiso 1 1 calc R . .
B5 B 0.9842(4) 0.8002(3) 0.6517(3) 0.0345(7) Uani 1 1 d . . .
H5B H 1.105(4) 0.842(3) 0.701(2) 0.029(7) Uiso 1 1 d . . .
C6' C 1.0595(5) 1.1649(3) 0.8419(3) 0.0440(8) Uani 1 1 d . . .
H6'A H 1.1851 1.1794 0.8787 0.053 Uiso 1 1 calc R . .
B6 B 0.8478(5) 0.6839(3) 0.7090(3) 0.0370(7) Uani 1 1 d . . .
H6B H 0.873(6) 0.666(4) 0.784(4) 0.058(11) Uiso 1 1 d . . .
B7 B 0.5572(5) 0.6922(3) 0.5305(3) 0.0363(7) Uani 1 1 d . . .
H7B H 0.414(5) 0.658(4) 0.500(3) 0.058(11) Uiso 1 1 d . . .
C7' C 1.0924(5) 0.9564(3) 0.9054(3) 0.0469(8) Uani 1 1 d . . .
H7'A H 1.0205 0.8790 0.8982 0.070 Uiso 1 1 calc R . .
H7'B H 1.1062 0.9814 0.9793 0.070 Uiso 1 1 calc R . .
H7'C H 1.2233 0.9462 0.8810 0.070 Uiso 1 1 calc R . .
B8 B 0.6948(5) 0.8064(3) 0.4721(3) 0.0338(7) Uani 1 1 d . . .
H8B H 0.656(5) 0.857(3) 0.399(3) 0.040(9) Uiso 1 1 d . . .
C8' C 0.3986(6) 0.4939(3) 0.8835(3) 0.0499(9) Uani 1 1 d . . .
B9 B 0.9497(5) 0.7808(3) 0.5139(3) 0.0337(7) Uani 1 1 d . . .
H9B H 1.079(5) 0.801(4) 0.467(3) 0.051(10) Uiso 1 1 d . . .
B10 B 0.9685(5) 0.6505(4) 0.5974(3) 0.0383(8) Uani 1 1 d . . .
H10B H 1.071(6) 0.589(4) 0.601(4) 0.074(14) Uiso 1 1 d . . .
B11 B 0.7252(6) 0.5965(3) 0.6073(3) 0.0394(8) Uani 1 1 d . . .
H11B H 0.680(5) 0.509(4) 0.625(3) 0.053(11) Uiso 1 1 d . . .
B12 B 0.7897(5) 0.6546(3) 0.4860(3) 0.0351(7) Uani 1 1 d . . .
H12B H 0.793(4) 0.597(3) 0.411(3) 0.034(8) Uiso 1 1 d . . .

loop_
_atom_site_aniso_label
_atom_site_aniso_U_11
_atom_site_aniso_U_22
_atom_site_aniso_U_33
_atom_site_aniso_U_23
_atom_site_aniso_U_13
_atom_site_aniso_U_12
S1' 0.0447(4) 0.0394(4) 0.0390(4) 0.0051(3) 0.0118(3) -0.0037(3)
O1' 0.0470(13) 0.0815(19) 0.0674(16) 0.0187(16) 0.0140(11) 0.0087(15)
F1' 0.116(2) 0.0624(15) 0.0507(14) -0.0012(11) -0.0214(13) -0.0174(14)
N1' 0.0422(13) 0.0361(13) 0.0287(13) -0.0032(11) 0.0057(10) 0.0013(11)
C1' 0.0409(15) 0.0325(14) 0.0318(16) -0.0049(12) 0.0111(11) -0.0072(12)
C1 0.0274(12) 0.0263(13) 0.0287(15) -0.0004(11) 0.0067(10) -0.0036(10)
O2' 0.0570(13) 0.0708(17) 0.0471(14) -0.0106(14) -0.0008(10) 0.0067(13)
F2' 0.0836(17) 0.0799(17) 0.0717(16) -0.0227(14) 0.0102(13) 0.0246(14)
C2' 0.0411(16) 0.0344(14) 0.0233(14) -0.0060(12) 0.0122(11) -0.0027(12)
C2 0.0358(14) 0.0294(15) 0.0331(16) -0.0017(12) 0.0098(11) -0.0049(12)
C3' 0.0391(14) 0.0443(17) 0.0333(15) -0.0057(14) 0.0033(11) 0.0057(14)
O3' 0.091(2) 0.0409(13) 0.0580(16) 0.0026(12) 0.0376(14) -0.0082(13)
F3' 0.137(2) 0.0386(12) 0.0708(17) 0.0161(11) -0.0016(16) -0.0214(13)
B3 0.0281(15) 0.0346(16) 0.0298(17) 0.0020(14) 0.0055(12) 0.0046(13)
B4 0.0360(16) 0.0308(15) 0.0279(17) 0.0002(13) 0.0113(12) -0.0045(13)
C4' 0.060(2) 0.0388(16) 0.0379(18) 0.0022(15) 0.0084(15) 0.0095(16)
C5' 0.078(3) 0.0362(19) 0.046(2) -0.0025(16) 0.0092(18) -0.0115(17)
B5 0.0268(14) 0.050(2) 0.0267(17) -0.0101(15) 0.0050(12) -0.0013(15)
C6' 0.0479(17) 0.0383(18) 0.0458(19) -0.0094(14) 0.0045(13) -0.0103(13)
B6 0.0411(17) 0.0344(15) 0.036(2) -0.0002(15) 0.0046(13) 0.0096(14)
B7 0.0321(15) 0.0405(16) 0.0362(19) -0.0044(16) 0.0035(12) -0.0039(15)
C7' 0.055(2) 0.0406(17) 0.0436(19) -0.0008(15) -0.0022(14) 0.0138(15)
B8 0.0350(16) 0.0359(17) 0.0307(17) -0.0020(14) 0.0044(12) 0.0062(14)
C8' 0.065(2) 0.0397(19) 0.043(2) 0.0021(15) -0.0042(16) -0.0042(16)
B9 0.0282(15) 0.0449(18) 0.0286(17) -0.0052(15) 0.0066(12) -0.0014(14)
B10 0.0368(16) 0.0460(19) 0.0318(17) -0.0039(16) 0.0021(12) 0.0148(16)
B11 0.052(2) 0.0272(15) 0.040(2) -0.0026(14) 0.0107(15) 0.0001(14)
B12 0.0358(15) 0.0358(17) 0.0341(18) -0.0062(14) 0.0056(12) 0.0015(14)

loop_
_atom_type_symbol
_atom_type_description
_atom_type_scat_dispersion_real
_atom_type_scat_dispersion_imag
_atom_type_scat_source
C C 0.0181 0.0091 'International Tables Vol C Tables 4.2.6.8 and 6.1.1.4'
H H 0.0000 0.0000 'International Tables Vol C Tables 4.2.6.8 and 6.1.1.4'
B B 0.0090 0.0039 'International Tables Vol C Tables 4.2.6.8 and 6.1.1.4'
N N 0.0311 0.0180 'International Tables Vol C Tables 4.2.6.8 and 6.1.1.4'
O O 0.0492 0.0322 'International Tables Vol C Tables 4.2.6.8 and 6.1.1.4'
F F 0.0727 0.0534 'International Tables Vol C Tables 4.2.6.8 and 6.1.1.4'
S S 0.3331 0.5567 'International Tables Vol C Tables 4.2.6.8 and 6.1.1.4'

loop_
_geom_angle_atom_site_label_1
_geom_angle_atom_site_label_2
_geom_angle_atom_site_label_3
_geom_angle
_geom_angle_site_symmetry_1
_geom_angle_site_symmetry_3
_geom_angle_publ_flag
O1' S1' O3' 113.67(18) . . ?
O1' S1' O2' 113.87(16) . . ?
O3' S1' O2' 116.79(19) . . ?
O1' S1' C8' 104.6(2) . . ?
O3' S1' C8' 103.28(16) . . ?
O2' S1' C8' 102.39(16) . . ?
C2' N1' C6' 120.4(3) . . ?
C2' N1' C7' 121.5(3) . . ?
C6' N1' C7' 117.9(3) . . ?
C2' C1' C1 113.6(2) . . ?
C2' C1' H1'A 108.8 . . ?
C1 C1' H1'A 108.8 . . ?
C2' C1' H1'B 108.8 . . ?
C1 C1' H1'B 108.8 . . ?
H1'A C1' H1'B 107.7 . . ?
C1' C1 C2 115.5(2) . . ?
C1' C1 B5 124.0(2) . . ?
C2 C1 B5 110.3(2) . . ?
C1' C1 B4 124.1(2) . . ?
C2 C1 B4 109.6(2) . . ?
B5 C1 B4 62.61(19) . . ?
C1' C1 B3 115.7(2) . . ?
C2 C1 B3 60.61(17) . . ?
B5 C1 B3 113.9(2) . . ?
B4 C1 B3 62.06(18) . . ?
C1' C1 B6 116.3(2) . . ?
C2 C1 B6 61.36(18) . . ?
B5 C1 B6 62.1(2) . . ?
B4 C1 B6 113.4(2) . . ?
B3 C1 B6 113.6(2) . . ?
N1' C2' C3' 118.8(3) . . ?
N1' C2' C1' 121.4(3) . . ?
C3' C2' C1' 119.9(3) . . ?
C1 C2 B7 112.2(2) . . ?
C1 C2 B11 111.6(2) . . ?
B7 C2 B11 63.4(2) . . ?
C1 C2 B3 61.83(17) . . ?
B7 C2 B3 63.0(2) . . ?
B11 C2 B3 115.5(2) . . ?
C1 C2 B6 61.79(18) . . ?
B7 C2 B6 114.6(2) . . ?
B11 C2 B6 61.9(2) . . ?
B3 C2 B6 115.0(2) . . ?
C1 C2 H2 110.1(18) . . ?
B7 C2 H2 125.7(18) . . ?
B11 C2 H2 126.7(19) . . ?
B3 C2 H2 112.8(19) . . ?
B6 C2 H2 114.7(17) . . ?
C4' C3' C2' 120.3(3) . . ?
C4' C3' H3'A 119.8 . . ?
C2' C3' H3'A 119.8 . . ?
C2 B3 C1 57.56(16) . . ?
C2 B3 B7 58.13(18) . . ?
C1 B3 B7 104.9(2) . . ?
C2 B3 B4 104.7(2) . . ?
C1 B3 B4 58.89(17) . . ?
B7 B3 B4 107.7(2) . . ?
C2 B3 B8 104.2(2) . . ?
C1 B3 B8 105.0(2) . . ?
B7 B3 B8 59.86(19) . . ?
B4 B3 B8 59.88(18) . . ?
C2 B3 H3B 118.4(19) . . ?
C1 B3 H3B 115.3(18) . . ?
B7 B3 H3B 127(2) . . ?
B4 B3 H3B 122(2) . . ?
B8 B3 H3B 132.3(18) . . ?
C1 B4 B8 105.4(2) . . ?
C1 B4 B3 59.05(17) . . ?
B8 B4 B3 60.15(19) . . ?
C1 B4 B9 104.6(2) . . ?
B8 B4 B9 60.58(18) . . ?
B3 B4 B9 108.3(2) . . ?
C1 B4 B5 58.45(17) . . ?
B8 B4 B5 108.3(2) . . ?
B3 B4 B5 108.0(2) . . ?
B9 B4 B5 59.64(18) . . ?
C1 B4 H4B 115.5(19) . . ?
B8 B4 H4B 130.0(19) . . ?
B3 B4 H4B 119.5(18) . . ?
B9 B4 H4B 128.3(19) . . ?
B5 B4 H4B 116.9(18) . . ?
C3' C4' C5' 119.7(3) . . ?
C3' C4' H4'A 120.1 . . ?
C5' C4' H4'A 120.1 . . ?
C6' C5' C4' 119.2(3) . . ?
C6' C5' H5'A 120.4 . . ?
C4' C5' H5'A 120.4 . . ?
C1 B5 B9 105.2(2) . . ?
C1 B5 B6 59.64(18) . . ?
B9 B5 B6 107.5(2) . . ?
C1 B5 B10 105.3(2) . . ?
B9 B5 B10 60.18(19) . . ?
B6 B5 B10 59.1(2) . . ?
C1 B5 B4 58.93(17) . . ?
B9 B5 B4 59.99(18) . . ?
B6 B5 B4 108.4(2) . . ?
B10 B5 B4 108.2(2) . . ?
C1 B5 H5B 114.6(16) . . ?
B9 B5 H5B 130.5(16) . . ?
B6 B5 H5B 117.3(16) . . ?
B10 B5 H5B 129.0(17) . . ?
B4 B5 H5B 118.9(17) . . ?
N1' C6' C5' 121.5(3) . . ?
N1' C6' H6'A 119.2 . . ?
C5' C6' H6'A 119.2 . . ?
C2 B6 C1 56.85(16) . . ?
C2 B6 B10 104.8(2) . . ?
C1 B6 B10 105.4(3) . . ?
C2 B6 B11 58.12(19) . . ?
C1 B6 B11 104.6(2) . . ?
B10 B6 B11 60.7(2) . . ?
C2 B6 B5 103.8(2) . . ?
C1 B6 B5 58.28(18) . . ?
B10 B6 B5 60.6(2) . . ?
B11 B6 B5 108.4(3) . . ?
C2 B6 H6B 117(2) . . ?
C1 B6 H6B 111(2) . . ?
B10 B6 H6B 135(2) . . ?
B11 B6 H6B 130(3) . . ?
B5 B6 H6B 120(2) . . ?
C2 B7 B8 105.0(2) . . ?
C2 B7 B3 58.85(18) . . ?
B8 B7 B3 60.21(19) . . ?
C2 B7 B11 58.4(2) . . ?
B8 B7 B11 108.1(2) . . ?
B3 B7 B11 108.0(2) . . ?
C2 B7 B12 104.5(2) . . ?
B8 B7 B12 60.37(19) . . ?
B3 B7 B12 108.3(2) . . ?
B11 B7 B12 59.7(2) . . ?
C2 B7 H7B 119(2) . . ?
B8 B7 H7B 126(2) . . ?
B3 B7 H7B 119(2) . . ?
B11 B7 H7B 120(2) . . ?
B12 B7 H7B 127(2) . . ?
N1' C7' H7'A 109.5 . . ?
N1' C7' H7'B 109.5 . . ?
H7'A C7' H7'B 109.5 . . ?
N1' C7' H7'C 109.5 . . ?
H7'A C7' H7'C 109.5 . . ?
H7'B C7' H7'C 109.5 . . ?
B7 B8 B4 107.8(2) . . ?
B7 B8 B3 59.94(19) . . ?
B4 B8 B3 59.97(18) . . ?
B7 B8 B12 60.13(19) . . ?
B4 B8 B12 107.6(2) . . ?
B3 B8 B12 107.9(2) . . ?
B7 B8 B9 107.5(2) . . ?
B4 B8 B9 59.80(19) . . ?
B3 B8 B9 107.6(2) . . ?
B12 B8 B9 59.54(18) . . ?
B7 B8 H8B 128.5(18) . . ?
B4 B8 H8B 114.1(19) . . ?
B3 B8 H8B 119.9(18) . . ?
B12 B8 H8B 127.4(19) . . ?
B9 B8 H8B 118.6(18) . . ?
F3' C8' F1' 107.3(3) . . ?
F3' C8' F2' 109.3(3) . . ?
F1' C8' F2' 107.1(3) . . ?
F3' C8' S1' 111.1(3) . . ?
F1' C8' S1' 111.3(2) . . ?
F2' C8' S1' 110.6(3) . . ?
B5 B9 B4 60.37(19) . . ?
B5 B9 B12 108.3(2) . . ?
B4 B9 B12 108.0(2) . . ?
B5 B9 B10 60.2(2) . . ?
B4 B9 B10 108.6(2) . . ?
B12 B9 B10 60.2(2) . . ?
B5 B9 B8 108.1(2) . . ?
B4 B9 B8 59.62(18) . . ?
B12 B9 B8 60.16(18) . . ?
B10 B9 B8 108.5(2) . . ?
B5 B9 H9B 118(2) . . ?
B4 B9 H9B 123(2) . . ?
B12 B9 H9B 123(2) . . ?
B10 B9 H9B 117(2) . . ?
B8 B9 H9B 126.4(19) . . ?
B6 B10 B11 59.8(2) . . ?
B6 B10 B9 108.0(2) . . ?
B11 B10 B9 107.3(2) . . ?
B6 B10 B5 60.4(2) . . ?
B11 B10 B5 107.5(2) . . ?
B9 B10 B5 59.6(2) . . ?
B6 B10 B12 107.9(2) . . ?
B11 B10 B12 59.7(2) . . ?
B9 B10 B12 59.76(19) . . ?
B5 B10 B12 107.4(2) . . ?
B6 B10 H10B 120(3) . . ?
B11 B10 H10B 116(3) . . ?
B9 B10 H10B 127(3) . . ?
B5 B10 H10B 128(3) . . ?
B12 B10 H10B 119(3) . . ?
C2 B11 B6 60.01(19) . . ?
C2 B11 B12 104.7(2) . . ?
B6 B11 B12 108.2(3) . . ?
C2 B11 B10 105.3(2) . . ?
B6 B11 B10 59.5(2) . . ?
B12 B11 B10 60.4(2) . . ?
C2 B11 B7 58.16(19) . . ?
B6 B11 B7 108.8(2) . . ?
B12 B11 B7 60.3(2) . . ?
B10 B11 B7 108.6(2) . . ?
C2 B11 H11B 117(2) . . ?
B6 B11 H11B 118(2) . . ?
B12 B11 H11B 128(2) . . ?
B10 B11 H11B 128(2) . . ?
B7 B11 H11B 118(2) . . ?
B11 B12 B9 107.6(2) . . ?
B11 B12 B7 60.0(2) . . ?
B9 B12 B7 107.6(2) . . ?
B11 B12 B10 59.9(2) . . ?
B9 B12 B10 60.0(2) . . ?
B7 B12 B10 108.1(2) . . ?
B11 B12 B8 107.7(2) . . ?
B9 B12 B8 60.30(19) . . ?
B7 B12 B8 59.5(2) . . ?
B10 B12 B8 108.4(2) . . ?
B11 B12 H12B 124.0(16) . . ?
B9 B12 H12B 122.4(16) . . ?
B7 B12 H12B 118.8(15) . . ?
B10 B12 H12B 125.9(16) . . ?
B8 B12 H12B 117.6(16) . . ?

loop_
_geom_bond_atom_site_label_1
_geom_bond_atom_site_label_2
_geom_bond_distance
_geom_bond_site_symmetry_2
_geom_bond_publ_flag
S1' O1' 1.424(2) . ?
S1' O3' 1.425(3) . ?
S1' O2' 1.431(3) . ?
S1' C8' 1.826(4) . ?
F1' C8' 1.321(4) . ?
N1' C2' 1.347(4) . ?
N1' C6' 1.352(4) . ?
N1' C7' 1.482(4) . ?
C1' C2' 1.503(4) . ?
C1' C1 1.527(4) . ?
C1' H1'A 0.9900 . ?
C1' H1'B 0.9900 . ?
C1 C2 1.649(4) . ?
C1 B5 1.711(4) . ?
C1 B4 1.720(4) . ?
C1 B3 1.723(4) . ?
C1 B6 1.736(4) . ?
F2' C8' 1.326(5) . ?
C2' C3' 1.395(4) . ?
C2 B7 1.690(5) . ?
C2 B11 1.695(5) . ?
C2 B3 1.703(4) . ?
C2 B6 1.729(4) . ?
C2 H2 1.01(3) . ?
C3' C4' 1.362(5) . ?
C3' H3'A 0.9500 . ?
F3' C8' 1.320(4) . ?
B3 B7 1.773(5) . ?
B3 B4 1.775(4) . ?
B3 B8 1.778(5) . ?
B3 H3B 1.03(4) . ?
B4 B8 1.773(5) . ?
B4 B9 1.776(5) . ?
B4 B5 1.783(5) . ?
B4 H4B 1.02(3) . ?
C4' C5' 1.367(5) . ?
C4' H4'A 0.9500 . ?
C5' C6' 1.356(5) . ?
C5' H5'A 0.9500 . ?
B5 B9 1.770(4) . ?
B5 B6 1.778(5) . ?
B5 B10 1.782(5) . ?
B5 H5B 1.09(3) . ?
C6' H6'A 0.9500 . ?
B6 B10 1.755(5) . ?
B6 B11 1.760(5) . ?
B6 H6B 0.98(4) . ?
B7 B8 1.772(5) . ?
B7 B11 1.779(5) . ?
B7 B12 1.783(5) . ?
B7 H7B 1.08(4) . ?
C7' H7'A 0.9800 . ?
C7' H7'B 0.9800 . ?
C7' H7'C 0.9800 . ?
B8 B12 1.787(5) . ?
B8 B9 1.790(5) . ?
B8 H8B 1.09(4) . ?
B9 B12 1.776(5) . ?
B9 B10 1.781(5) . ?
B9 H9B 1.13(4) . ?
B10 B11 1.777(5) . ?
B10 B12 1.785(5) . ?
B10 H10B 0.97(5) . ?
B11 B12 1.773(5) . ?
B11 H11B 1.03(4) . ?
B12 H12B 1.15(3) . ?

loop_
_geom_torsion_atom_site_label_1
_geom_torsion_atom_site_label_2
_geom_torsion_atom_site_label_3
_geom_torsion_atom_site_label_4
_geom_torsion
_geom_torsion_site_symmetry_1
_geom_torsion_site_symmetry_2
_geom_torsion_site_symmetry_3
_geom_torsion_site_symmetry_4
_geom_torsion_publ_flag
C2' C1' C1 C2 -160.7(2) . . . . ?
C2' C1' C1 B5 57.5(4) . . . . ?
C2' C1' C1 B4 -20.2(4) . . . . ?
C2' C1' C1 B3 -92.6(3) . . . . ?
C2' C1' C1 B6 130.2(3) . . . . ?
C6' N1' C2' C3' -0.6(4) . . . . ?
C7' N1' C2' C3' 174.8(3) . . . . ?
C6' N1' C2' C1' 178.7(3) . . . . ?
C7' N1' C2' C1' -5.9(4) . . . . ?
C1 C1' C2' N1' -95.4(3) . . . . ?
C1 C1' C2' C3' 83.9(3) . . . . ?
C1' C1 C2 B7 145.6(3) . . . . ?
B5 C1 C2 B7 -67.5(3) . . . . ?
B4 C1 C2 B7 -0.4(3) . . . . ?
B3 C1 C2 B7 39.2(2) . . . . ?
B6 C1 C2 B7 -107.0(3) . . . . ?
C1' C1 C2 B11 -145.4(3) . . . . ?
B5 C1 C2 B11 1.5(3) . . . . ?
B4 C1 C2 B11 68.6(3) . . . . ?
B3 C1 C2 B11 108.2(3) . . . . ?
B6 C1 C2 B11 -38.0(2) . . . . ?
C1' C1 C2 B3 106.4(3) . . . . ?
B5 C1 C2 B3 -106.7(2) . . . . ?
B4 C1 C2 B3 -39.6(2) . . . . ?
B6 C1 C2 B3 -146.2(2) . . . . ?
C1' C1 C2 B6 -107.4(3) . . . . ?
B5 C1 C2 B6 39.5(2) . . . . ?
B4 C1 C2 B6 106.6(3) . . . . ?
B3 C1 C2 B6 146.2(2) . . . . ?
N1' C2' C3' C4' 0.8(4) . . . . ?
C1' C2' C3' C4' -178.5(3) . . . . ?
B7 C2 B3 C1 -138.9(2) . . . . ?
B11 C2 B3 C1 -102.0(3) . . . . ?
B6 C2 B3 C1 -32.7(2) . . . . ?
C1 C2 B3 B7 138.9(2) . . . . ?
B11 C2 B3 B7 36.9(2) . . . . ?
B6 C2 B3 B7 106.2(3) . . . . ?
C1 C2 B3 B4 37.0(2) . . . . ?
B7 C2 B3 B4 -102.0(2) . . . . ?
B11 C2 B3 B4 -65.0(3) . . . . ?
B6 C2 B3 B4 4.2(3) . . . . ?
C1 C2 B3 B8 99.0(2) . . . . ?
B7 C2 B3 B8 -39.9(2) . . . . ?
B11 C2 B3 B8 -3.0(3) . . . . ?
B6 C2 B3 B8 66.3(3) . . . . ?
C1' C1 B3 C2 -106.1(2) . . . . ?
B5 C1 B3 C2 100.8(3) . . . . ?
B4 C1 B3 C2 137.2(2) . . . . ?
B6 C1 B3 C2 32.2(2) . . . . ?
C1' C1 B3 B7 -141.4(2) . . . . ?
C2 C1 B3 B7 -35.3(2) . . . . ?
B5 C1 B3 B7 65.5(3) . . . . ?
B4 C1 B3 B7 101.9(2) . . . . ?
B6 C1 B3 B7 -3.1(3) . . . . ?
C1' C1 B3 B4 116.7(3) . . . . ?
C2 C1 B3 B4 -137.2(2) . . . . ?
B5 C1 B3 B4 -36.4(2) . . . . ?
B6 C1 B3 B4 -105.0(3) . . . . ?
C1' C1 B3 B8 156.4(2) . . . . ?
C2 C1 B3 B8 -97.4(2) . . . . ?
B5 C1 B3 B8 3.3(3) . . . . ?
B4 C1 B3 B8 39.7(2) . . . . ?
B6 C1 B3 B8 -65.3(3) . . . . ?
C1' C1 B4 B8 -143.5(3) . . . . ?
C2 C1 B4 B8 -1.0(3) . . . . ?
B5 C1 B4 B8 102.4(2) . . . . ?
B3 C1 B4 B8 -40.0(2) . . . . ?
B6 C1 B4 B8 65.4(3) . . . . ?
C1' C1 B4 B3 -103.5(3) . . . . ?
C2 C1 B4 B3 38.9(2) . . . . ?
B5 C1 B4 B3 142.3(2) . . . . ?
B6 C1 B4 B3 105.3(3) . . . . ?
C1' C1 B4 B9 153.6(3) . . . . ?
C2 C1 B4 B9 -64.0(3) . . . . ?
B5 C1 B4 B9 39.4(2) . . . . ?
B3 C1 B4 B9 -102.9(2) . . . . ?
B6 C1 B4 B9 2.4(3) . . . . ?
C1' C1 B4 B5 114.2(3) . . . . ?
C2 C1 B4 B5 -103.4(2) . . . . ?
B3 C1 B4 B5 -142.3(2) . . . . ?
B6 C1 B4 B5 -37.0(2) . . . . ?
C2 B3 B4 C1 -36.35(19) . . . . ?
B7 B3 B4 C1 -97.1(2) . . . . ?
B8 B3 B4 C1 -134.4(2) . . . . ?
C2 B3 B4 B8 98.1(2) . . . . ?
C1 B3 B4 B8 134.4(2) . . . . ?
B7 B3 B4 B8 37.4(2) . . . . ?
C2 B3 B4 B9 60.0(3) . . . . ?
C1 B3 B4 B9 96.3(2) . . . . ?
B7 B3 B4 B9 -0.7(3) . . . . ?
B8 B3 B4 B9 -38.1(2) . . . . ?
C2 B3 B4 B5 -3.1(3) . . . . ?
C1 B3 B4 B5 33.2(2) . . . . ?
B7 B3 B4 B5 -63.8(3) . . . . ?
B8 B3 B4 B5 -101.2(3) . . . . ?
C2' C3' C4' C5' -0.2(5) . . . . ?
C3' C4' C5' C6' -0.8(5) . . . . ?
C1' C1 B5 B9 -154.0(3) . . . . ?
C2 C1 B5 B9 62.4(3) . . . . ?
B4 C1 B5 B9 -39.7(2) . . . . ?
B3 C1 B5 B9 -3.5(3) . . . . ?
B6 C1 B5 B9 101.6(3) . . . . ?
C1' C1 B5 B6 104.4(3) . . . . ?
C2 C1 B5 B6 -39.2(2) . . . . ?
B4 C1 B5 B6 -141.3(2) . . . . ?
B3 C1 B5 B6 -105.1(3) . . . . ?
C1' C1 B5 B10 143.3(3) . . . . ?
C2 C1 B5 B10 -0.2(3) . . . . ?
B4 C1 B5 B10 -102.3(2) . . . . ?
B3 C1 B5 B10 -66.1(3) . . . . ?
B6 C1 B5 B10 39.0(2) . . . . ?
C1' C1 B5 B4 -114.3(3) . . . . ?
C2 C1 B5 B4 102.1(2) . . . . ?
B3 C1 B5 B4 36.2(2) . . . . ?
B6 C1 B5 B4 141.3(2) . . . . ?
B8 B4 B5 C1 -97.1(2) . . . . ?
B3 B4 B5 C1 -33.5(2) . . . . ?
B9 B4 B5 C1 -134.6(2) . . . . ?
C1 B4 B5 B9 134.6(2) . . . . ?
B8 B4 B5 B9 37.5(2) . . . . ?
B3 B4 B5 B9 101.1(3) . . . . ?
C1 B4 B5 B6 34.6(2) . . . . ?
B8 B4 B5 B6 -62.5(3) . . . . ?
B3 B4 B5 B6 1.2(3) . . . . ?
B9 B4 B5 B6 -100.0(3) . . . . ?
C1 B4 B5 B10 97.2(2) . . . . ?
B8 B4 B5 B10 0.1(3) . . . . ?
B3 B4 B5 B10 63.8(3) . . . . ?
B9 B4 B5 B10 -37.4(2) . . . . ?
C2' N1' C6' C5' -0.4(5) . . . . ?
C7' N1' C6' C5' -175.9(3) . . . . ?
C4' C5' C6' N1' 1.0(5) . . . . ?
B7 C2 B6 C1 103.1(3) . . . . ?
B11 C2 B6 C1 139.5(3) . . . . ?
B3 C2 B6 C1 32.8(2) . . . . ?
C1 C2 B6 B10 -99.0(3) . . . . ?
B7 C2 B6 B10 4.1(3) . . . . ?
B11 C2 B6 B10 40.6(2) . . . . ?
B3 C2 B6 B10 -66.2(3) . . . . ?
C1 C2 B6 B11 -139.5(3) . . . . ?
B7 C2 B6 B11 -36.5(3) . . . . ?
B3 C2 B6 B11 -106.8(3) . . . . ?
C1 C2 B6 B5 -36.2(2) . . . . ?
B7 C2 B6 B5 66.8(3) . . . . ?
B11 C2 B6 B5 103.3(3) . . . . ?
B3 C2 B6 B5 -3.5(3) . . . . ?
C1' C1 B6 C2 106.1(3) . . . . ?
B5 C1 B6 C2 -137.5(2) . . . . ?
B4 C1 B6 C2 -100.3(2) . . . . ?
B3 C1 B6 C2 -31.9(2) . . . . ?
C1' C1 B6 B10 -156.1(2) . . . . ?
C2 C1 B6 B10 97.8(3) . . . . ?
B5 C1 B6 B10 -39.7(2) . . . . ?
B4 C1 B6 B10 -2.5(3) . . . . ?
B3 C1 B6 B10 65.9(3) . . . . ?
C1' C1 B6 B11 140.8(3) . . . . ?
C2 C1 B6 B11 34.7(2) . . . . ?
B5 C1 B6 B11 -102.8(3) . . . . ?
B4 C1 B6 B11 -65.6(3) . . . . ?
B3 C1 B6 B11 2.8(3) . . . . ?
C1' C1 B6 B5 -116.3(3) . . . . ?
C2 C1 B6 B5 137.5(2) . . . . ?
B4 C1 B6 B5 37.2(2) . . . . ?
B3 C1 B6 B5 105.6(2) . . . . ?
C1 B5 B6 C2 35.6(2) . . . . ?
B9 B5 B6 C2 -62.2(3) . . . . ?
B10 B5 B6 C2 -99.4(3) . . . . ?
B4 B5 B6 C2 1.2(3) . . . . ?
B9 B5 B6 C1 -97.7(2) . . . . ?
B10 B5 B6 C1 -135.0(2) . . . . ?
B4 B5 B6 C1 -34.4(2) . . . . ?
C1 B5 B6 B10 135.0(2) . . . . ?
B9 B5 B6 B10 37.2(2) . . . . ?
B4 B5 B6 B10 100.6(2) . . . . ?
C1 B5 B6 B11 96.1(2) . . . . ?
B9 B5 B6 B11 -1.6(3) . . . . ?
B10 B5 B6 B11 -38.8(2) . . . . ?
B4 B5 B6 B11 61.8(3) . . . . ?
C1 C2 B7 B8 1.6(3) . . . . ?
B11 C2 B7 B8 -102.3(2) . . . . ?
B3 C2 B7 B8 40.3(2) . . . . ?
B6 C2 B7 B8 -66.4(3) . . . . ?
C1 C2 B7 B3 -38.7(2) . . . . ?
B11 C2 B7 B3 -142.6(2) . . . . ?
B6 C2 B7 B3 -106.7(3) . . . . ?
C1 C2 B7 B11 103.9(3) . . . . ?
B3 C2 B7 B11 142.6(2) . . . . ?
B6 C2 B7 B11 35.9(3) . . . . ?
C1 C2 B7 B12 64.2(3) . . . . ?
B11 C2 B7 B12 -39.7(2) . . . . ?
B3 C2 B7 B12 102.9(3) . . . . ?
B6 C2 B7 B12 -3.8(3) . . . . ?
C1 B3 B7 C2 35.01(19) . . . . ?
B4 B3 B7 C2 96.6(2) . . . . ?
B8 B3 B7 C2 134.0(2) . . . . ?
C2 B3 B7 B8 -134.0(2) . . . . ?
C1 B3 B7 B8 -99.0(2) . . . . ?
B4 B3 B7 B8 -37.4(2) . . . . ?
C2 B3 B7 B11 -32.9(2) . . . . ?
C1 B3 B7 B11 2.1(3) . . . . ?
B4 B3 B7 B11 63.6(3) . . . . ?
B8 B3 B7 B11 101.0(3) . . . . ?
C2 B3 B7 B12 -96.1(3) . . . . ?
C1 B3 B7 B12 -61.1(3) . . . . ?
B4 B3 B7 B12 0.4(3) . . . . ?
B8 B3 B7 B12 37.8(2) . . . . ?
C2 B7 B8 B4 -2.2(3) . . . . ?
B3 B7 B8 B4 37.5(2) . . . . ?
B11 B7 B8 B4 -63.3(3) . . . . ?
B12 B7 B8 B4 -100.5(2) . . . . ?
C2 B7 B8 B3 -39.6(2) . . . . ?
B11 B7 B8 B3 -100.8(3) . . . . ?
B12 B7 B8 B3 -138.0(2) . . . . ?
C2 B7 B8 B12 98.3(2) . . . . ?
B3 B7 B8 B12 138.0(2) . . . . ?
B11 B7 B8 B12 37.2(2) . . . . ?
C2 B7 B8 B9 60.9(3) . . . . ?
B3 B7 B8 B9 100.6(2) . . . . ?
B11 B7 B8 B9 -0.2(3) . . . . ?
B12 B7 B8 B9 -37.4(2) . . . . ?
C1 B4 B8 B7 2.0(3) . . . . ?
B3 B4 B8 B7 -37.5(2) . . . . ?
B9 B4 B8 B7 100.3(2) . . . . ?
B5 B4 B8 B7 63.2(3) . . . . ?
C1 B4 B8 B3 39.4(2) . . . . ?
B9 B4 B8 B3 137.8(2) . . . . ?
B5 B4 B8 B3 100.7(2) . . . . ?
C1 B4 B8 B12 -61.5(3) . . . . ?
B3 B4 B8 B12 -100.9(3) . . . . ?
B9 B4 B8 B12 36.8(2) . . . . ?
B5 B4 B8 B12 -0.2(3) . . . . ?
C1 B4 B8 B9 -98.3(2) . . . . ?
B3 B4 B8 B9 -137.8(2) . . . . ?
B5 B4 B8 B9 -37.1(2) . . . . ?
C2 B3 B8 B7 39.1(2) . . . . ?
C1 B3 B8 B7 98.7(2) . . . . ?
B4 B3 B8 B7 138.0(2) . . . . ?
C2 B3 B8 B4 -98.9(2) . . . . ?
C1 B3 B8 B4 -39.3(2) . . . . ?
B7 B3 B8 B4 -138.0(2) . . . . ?
C2 B3 B8 B12 1.5(3) . . . . ?
C1 B3 B8 B12 61.1(3) . . . . ?
B7 B3 B8 B12 -37.6(2) . . . . ?
B4 B3 B8 B12 100.4(2) . . . . ?
C2 B3 B8 B9 -61.4(3) . . . . ?
C1 B3 B8 B9 -1.7(3) . . . . ?
B7 B3 B8 B9 -100.5(2) . . . . ?
B4 B3 B8 B9 37.6(2) . . . . ?
O1' S1' C8' F3' -55.5(3) . . . . ?
O3' S1' C8' F3' -174.7(3) . . . . ?
O2' S1' C8' F3' 63.6(3) . . . . ?
O1' S1' C8' F1' 64.0(3) . . . . ?
O3' S1' C8' F1' -55.2(3) . . . . ?
O2' S1' C8' F1' -177.0(3) . . . . ?
O1' S1' C8' F2' -177.1(3) . . . . ?
O3' S1' C8' F2' 63.7(3) . . . . ?
O2' S1' C8' F2' -58.0(3) . . . . ?
C1 B5 B9 B4 39.2(2) . . . . ?
B6 B5 B9 B4 101.6(2) . . . . ?
B10 B5 B9 B4 138.3(2) . . . . ?
C1 B5 B9 B12 -61.5(3) . . . . ?
B6 B5 B9 B12 0.9(3) . . . . ?
B10 B5 B9 B12 37.6(2) . . . . ?
B4 B5 B9 B12 -100.7(2) . . . . ?
C1 B5 B9 B10 -99.1(2) . . . . ?
B6 B5 B9 B10 -36.7(2) . . . . ?
B4 B5 B9 B10 -138.3(2) . . . . ?
C1 B5 B9 B8 2.2(3) . . . . ?
B6 B5 B9 B8 64.6(3) . . . . ?
B10 B5 B9 B8 101.3(3) . . . . ?
B4 B5 B9 B8 -37.0(2) . . . . ?
C1 B4 B9 B5 -38.8(2) . . . . ?
B8 B4 B9 B5 -138.5(2) . . . . ?
B3 B4 B9 B5 -100.6(2) . . . . ?
C1 B4 B9 B12 62.5(3) . . . . ?
B8 B4 B9 B12 -37.2(2) . . . . ?
B3 B4 B9 B12 0.7(3) . . . . ?
B5 B4 B9 B12 101.3(3) . . . . ?
C1 B4 B9 B10 -1.3(3) . . . . ?
B8 B4 B9 B10 -101.0(3) . . . . ?
B3 B4 B9 B10 -63.1(3) . . . . ?
B5 B4 B9 B10 37.5(2) . . . . ?
C1 B4 B9 B8 99.6(2) . . . . ?
B3 B4 B9 B8 37.9(2) . . . . ?
B5 B4 B9 B8 138.5(2) . . . . ?
B7 B8 B9 B5 -63.5(3) . . . . ?
B4 B8 B9 B5 37.3(2) . . . . ?
B3 B8 B9 B5 -0.3(3) . . . . ?
B12 B8 B9 B5 -101.2(3) . . . . ?
B7 B8 B9 B4 -100.8(2) . . . . ?
B3 B8 B9 B4 -37.6(2) . . . . ?
B12 B8 B9 B4 -138.5(2) . . . . ?
B7 B8 B9 B12 37.7(2) . . . . ?
B4 B8 B9 B12 138.5(2) . . . . ?
B3 B8 B9 B12 100.9(3) . . . . ?
B7 B8 B9 B10 0.3(3) . . . . ?
B4 B8 B9 B10 101.1(2) . . . . ?
B3 B8 B9 B10 63.5(3) . . . . ?
B12 B8 B9 B10 -37.3(2) . . . . ?
C2 B6 B10 B11 -39.3(2) . . . . ?
C1 B6 B10 B11 -98.4(3) . . . . ?
B5 B6 B10 B11 -137.0(2) . . . . ?
C2 B6 B10 B9 60.6(3) . . . . ?
C1 B6 B10 B9 1.5(3) . . . . ?
B11 B6 B10 B9 99.9(3) . . . . ?
B5 B6 B10 B9 -37.1(2) . . . . ?
C2 B6 B10 B5 97.7(2) . . . . ?
C1 B6 B10 B5 38.6(2) . . . . ?
B11 B6 B10 B5 137.0(2) . . . . ?
C2 B6 B10 B12 -2.6(3) . . . . ?
C1 B6 B10 B12 -61.7(3) . . . . ?
B11 B6 B10 B12 36.7(2) . . . . ?
B5 B6 B10 B12 -100.3(3) . . . . ?
B5 B9 B10 B6 37.4(2) . . . . ?
B4 B9 B10 B6 -0.1(3) . . . . ?
B12 B9 B10 B6 -100.7(3) . . . . ?
B8 B9 B10 B6 -63.4(3) . . . . ?
B5 B9 B10 B11 100.5(3) . . . . ?
B4 B9 B10 B11 62.9(3) . . . . ?
B12 B9 B10 B11 -37.6(2) . . . . ?
B8 B9 B10 B11 -0.3(3) . . . . ?
B4 B9 B10 B5 -37.6(2) . . . . ?
B12 B9 B10 B5 -138.1(2) . . . . ?
B8 B9 B10 B5 -100.8(2) . . . . ?
B5 B9 B10 B12 138.1(2) . . . . ?
B4 B9 B10 B12 100.6(2) . . . . ?
B8 B9 B10 B12 37.3(2) . . . . ?
C1 B5 B10 B6 -39.2(2) . . . . ?
B9 B5 B10 B6 -138.3(2) . . . . ?
B4 B5 B10 B6 -101.0(2) . . . . ?
C1 B5 B10 B11 -1.1(3) . . . . ?
B9 B5 B10 B11 -100.1(2) . . . . ?
B6 B5 B10 B11 38.2(2) . . . . ?
B4 B5 B10 B11 -62.8(3) . . . . ?
C1 B5 B10 B9 99.0(2) . . . . ?
B6 B5 B10 B9 138.3(2) . . . . ?
B4 B5 B10 B9 37.3(2) . . . . ?
C1 B5 B10 B12 61.8(3) . . . . ?
B9 B5 B10 B12 -37.2(2) . . . . ?
B6 B5 B10 B12 101.1(3) . . . . ?
B4 B5 B10 B12 0.1(3) . . . . ?
C1 C2 B11 B6 38.0(2) . . . . ?
B7 C2 B11 B6 142.8(3) . . . . ?
B3 C2 B11 B6 106.0(3) . . . . ?
C1 C2 B11 B12 -64.8(3) . . . . ?
B7 C2 B11 B12 40.0(2) . . . . ?
B3 C2 B11 B12 3.2(3) . . . . ?
B6 C2 B11 B12 -102.8(3) . . . . ?
C1 C2 B11 B10 -2.1(3) . . . . ?
B7 C2 B11 B10 102.7(3) . . . . ?
B3 C2 B11 B10 65.9(3) . . . . ?
B6 C2 B11 B10 -40.1(2) . . . . ?
C1 C2 B11 B7 -104.9(3) . . . . ?
B3 C2 B11 B7 -36.8(2) . . . . ?
B6 C2 B11 B7 -142.8(3) . . . . ?
C1 B6 B11 C2 -34.2(2) . . . . ?
B10 B6 B11 C2 -133.8(3) . . . . ?
B5 B6 B11 C2 -95.1(2) . . . . ?
C2 B6 B11 B12 96.8(3) . . . . ?
C1 B6 B11 B12 62.6(3) . . . . ?
B10 B6 B11 B12 -37.1(2) . . . . ?
B5 B6 B11 B12 1.7(3) . . . . ?
C2 B6 B11 B10 133.8(3) . . . . ?
C1 B6 B11 B10 99.7(3) . . . . ?
B5 B6 B11 B10 38.8(2) . . . . ?
C2 B6 B11 B7 32.8(2) . . . . ?
C1 B6 B11 B7 -1.3(3) . . . . ?
B10 B6 B11 B7 -101.0(3) . . . . ?
B5 B6 B11 B7 -62.2(3) . . . . ?
B6 B10 B11 C2 40.3(2) . . . . ?
B9 B10 B11 C2 -60.8(3) . . . . ?
B5 B10 B11 C2 1.9(3) . . . . ?
B12 B10 B11 C2 -98.4(3) . . . . ?
B9 B10 B11 B6 -101.2(3) . . . . ?
B5 B10 B11 B6 -38.4(2) . . . . ?
B12 B10 B11 B6 -138.8(3) . . . . ?
B6 B10 B11 B12 138.8(3) . . . . ?
B9 B10 B11 B12 37.6(2) . . . . ?
B5 B10 B11 B12 100.4(3) . . . . ?
B6 B10 B11 B7 101.3(3) . . . . ?
B9 B10 B11 B7 0.2(3) . . . . ?
B5 B10 B11 B7 62.9(3) . . . . ?
B12 B10 B11 B7 -37.5(2) . . . . ?
B8 B7 B11 C2 96.8(3) . . . . ?
B3 B7 B11 C2 33.1(2) . . . . ?
B12 B7 B11 C2 134.3(2) . . . . ?
C2 B7 B11 B6 -33.6(2) . . . . ?
B8 B7 B11 B6 63.2(3) . . . . ?
B3 B7 B11 B6 -0.5(3) . . . . ?
B12 B7 B11 B6 100.7(3) . . . . ?
C2 B7 B11 B12 -134.3(2) . . . . ?
B8 B7 B11 B12 -37.5(2) . . . . ?
B3 B7 B11 B12 -101.1(2) . . . . ?
C2 B7 B11 B10 -96.7(3) . . . . ?
B8 B7 B11 B10 0.0(3) . . . . ?
B3 B7 B11 B10 -63.6(3) . . . . ?
B12 B7 B11 B10 37.5(2) . . . . ?
C2 B11 B12 B9 61.6(3) . . . . ?
B6 B11 B12 B9 -1.1(3) . . . . ?
B10 B11 B12 B9 -37.8(2) . . . . ?
B7 B11 B12 B9 100.6(3) . . . . ?
C2 B11 B12 B7 -39.0(2) . . . . ?
B6 B11 B12 B7 -101.7(3) . . . . ?
B10 B11 B12 B7 -138.4(3) . . . . ?
C2 B11 B12 B10 99.4(3) . . . . ?
B6 B11 B12 B10 36.7(2) . . . . ?
B7 B11 B12 B10 138.4(3) . . . . ?
C2 B11 B12 B8 -2.0(3) . . . . ?
B6 B11 B12 B8 -64.8(3) . . . . ?
B10 B11 B12 B8 -101.4(3) . . . . ?
B7 B11 B12 B8 37.0(2) . . . . ?
B5 B9 B12 B11 0.1(3) . . . . ?
B4 B9 B12 B11 -63.7(3) . . . . ?
B10 B9 B12 B11 37.8(2) . . . . ?
B8 B9 B12 B11 -100.7(3) . . . . ?
B5 B9 B12 B7 63.4(3) . . . . ?
B4 B9 B12 B7 -0.5(3) . . . . ?
B10 B9 B12 B7 101.1(3) . . . . ?
B8 B9 B12 B7 -37.4(2) . . . . ?
B5 B9 B12 B10 -37.6(2) . . . . ?
B4 B9 B12 B10 -101.5(2) . . . . ?
B8 B9 B12 B10 -138.5(2) . . . . ?
B5 B9 B12 B8 100.8(2) . . . . ?
B4 B9 B12 B8 37.0(2) . . . . ?
B10 B9 B12 B8 138.5(2) . . . . ?
C2 B7 B12 B11 39.1(2) . . . . ?
B8 B7 B12 B11 138.3(3) . . . . ?
B3 B7 B12 B11 100.6(3) . . . . ?
C2 B7 B12 B9 -61.5(3) . . . . ?
B8 B7 B12 B9 37.8(2) . . . . ?
B3 B7 B12 B9 0.0(3) . . . . ?
B11 B7 B12 B9 -100.6(3) . . . . ?
C2 B7 B12 B10 1.9(3) . . . . ?
B8 B7 B12 B10 101.1(3) . . . . ?
B3 B7 B12 B10 63.4(3) . . . . ?
B11 B7 B12 B10 -37.2(2) . . . . ?
C2 B7 B12 B8 -99.2(3) . . . . ?
B3 B7 B12 B8 -37.7(2) . . . . ?
B11 B7 B12 B8 -138.3(3) . . . . ?
B6 B10 B12 B11 -36.7(2) . . . . ?
B9 B10 B12 B11 -137.6(2) . . . . ?
B5 B10 B12 B11 -100.4(2) . . . . ?
B6 B10 B12 B9 100.8(3) . . . . ?
B11 B10 B12 B9 137.6(2) . . . . ?
B5 B10 B12 B9 37.1(2) . . . . ?
B6 B10 B12 B7 0.5(4) . . . . ?
B11 B10 B12 B7 37.2(2) . . . . ?
B9 B10 B12 B7 -100.3(3) . . . . ?
B5 B10 B12 B7 -63.2(3) . . . . ?
B6 B10 B12 B8 63.4(3) . . . . ?
B11 B10 B12 B8 100.2(3) . . . . ?
B9 B10 B12 B8 -37.4(2) . . . . ?
B5 B10 B12 B8 -0.2(3) . . . . ?
B7 B8 B12 B11 -37.2(2) . . . . ?
B4 B8 B12 B11 63.6(3) . . . . ?
B3 B8 B12 B11 0.3(3) . . . . ?
B9 B8 B12 B11 100.6(3) . . . . ?
B7 B8 B12 B9 -137.8(2) . . . . ?
B4 B8 B12 B9 -36.9(2) . . . . ?
B3 B8 B12 B9 -100.3(3) . . . . ?
B4 B8 B12 B7 100.8(2) . . . . ?
B3 B8 B12 B7 37.5(2) . . . . ?
B9 B8 B12 B7 137.8(2) . . . . ?
B7 B8 B12 B10 -100.6(3) . . . . ?
B4 B8 B12 B10 0.3(3) . . . . ?
B3 B8 B12 B10 -63.0(3) . . . . ?
B9 B8 B12 B10 37.2(2) . . . . ?
